data_4073469
loop_
_publ_author_name
'Partyka, David V.'
'Esswein, Arthur J.'
'Zeller, Matthias'
'Hunter, Allen D.'
'Gray, Thomas G.'

_publ_section_title
;
 Gold(I) Pyrenyls:&#x00A0; Excited-State Consequences of
 Carbon&#x2212;Gold Bond Formation
;
_journal_issue 14
_journal_name_full Organometallics
_journal_page_first 3279
_journal_paper_doi 10.1021/om700346v
_journal_volume 26
_journal_year 2007
_chemical_formula_sum 'C34 H42 Au P'
_chemical_formula_weight 678.61
_chemical_name_systematic
;

 ?

;
_space_group_IT_number 82
_symmetry_cell_setting tetragonal
_symmetry_space_group_name_Hall 'I -4'
_symmetry_space_group_name_H-M 'I -4'
_atom_sites_solution_hydrogens geom
_atom_sites_solution_primary direct
_atom_sites_solution_secondary difmap
_audit_creation_method SHELXL-97
_cell_angle_alpha 90.00
_cell_angle_beta 90.00
_cell_angle_gamma 90.00
_cell_formula_units_Z 8
_cell_length_a 24.9180(15)
_cell_length_b 24.9180(15)
_cell_length_c 9.2140(11)
_cell_measurement_reflns_used 6888
_cell_measurement_temperature 100(2)
_cell_measurement_theta_max 30.60
_cell_measurement_theta_min 2.36
_cell_volume 5721.0(8)
_computing_cell_refinement 'SAINT+ 6.45 (Bruker, 2003)'
_computing_data_collection 'SMART 5.630 (Bruker, 1997-2002)'
_computing_data_reduction 'SAINT+ 6.45'
_computing_molecular_graphics 'SHELXTL 6.14'
_computing_publication_material 'SHELXTL 6.14'
_computing_structure_refinement 'SHELXTL 6.14'
_computing_structure_solution 'SHELXTL 6.14 (Bruker, 2000-2003)'
_diffrn_ambient_temperature 100(2)
_diffrn_measured_fraction_theta_full 1.000
_diffrn_measured_fraction_theta_max 1.000
_diffrn_measurement_device_type 'Bruker AXS SMART APEX CCD diffractometer'
_diffrn_measurement_method '\w scans'
_diffrn_radiation_monochromator graphite
_diffrn_radiation_source 'fine-focus sealed tube'
_diffrn_radiation_type MoK\a
_diffrn_radiation_wavelength 0.71073
_diffrn_reflns_av_R_equivalents 0.0472
_diffrn_reflns_av_sigmaI/netI 0.0433
_diffrn_reflns_limit_h_max 33
_diffrn_reflns_limit_h_min -33
_diffrn_reflns_limit_k_max 33
_diffrn_reflns_limit_k_min -33
_diffrn_reflns_limit_l_max 12
_diffrn_reflns_limit_l_min -12
_diffrn_reflns_number 29261
_diffrn_reflns_theta_full 28.28
_diffrn_reflns_theta_max 28.28
_diffrn_reflns_theta_min 1.16
_diffrn_standards_decay_% none
_diffrn_standards_number 0
_exptl_absorpt_coefficient_mu 5.220
_exptl_absorpt_correction_T_max 0.535
_exptl_absorpt_correction_T_min 0.333
_exptl_absorpt_correction_type multi-scan
_exptl_absorpt_process_details 'SADABS in SAINT+ (Bruker, 2003)'
_exptl_crystal_colour colourless
_exptl_crystal_density_diffrn 1.576
_exptl_crystal_density_method 'not measured'
_exptl_crystal_description rod
_exptl_crystal_F_000 2720
_exptl_crystal_size_max 0.40
_exptl_crystal_size_mid 0.13
_exptl_crystal_size_min 0.12
_refine_diff_density_max 6.089
_refine_diff_density_min -1.243
_refine_diff_density_rms 0.198
_refine_ls_abs_structure_details 'Flack H D (1983), Acta Cryst. A39, 876-881, 3333 Friedel pairs'
_refine_ls_abs_structure_Flack 0.222(11)
_refine_ls_extinction_method none
_refine_ls_goodness_of_fit_ref 1.091
_refine_ls_hydrogen_treatment constr
_refine_ls_matrix_type full
_refine_ls_number_parameters 375
_refine_ls_number_reflns 7109
_refine_ls_number_restraints 127
_refine_ls_restrained_S_all 1.082
_refine_ls_R_factor_all 0.0500
_refine_ls_R_factor_gt 0.0468
_refine_ls_shift/su_max 0.002
_refine_ls_shift/su_mean 0.000
_refine_ls_structure_factor_coef Fsqd
_refine_ls_weighting_details 'calc w=1/[\s^2^(Fo^2^)+(0.0750P)^2^+26.6172P] where P=(Fo^2^+2Fc^2^)/3'
_refine_ls_weighting_scheme calc
_refine_ls_wR_factor_gt 0.1204
_refine_ls_wR_factor_ref 0.1240
_reflns_number_gt 6699
_reflns_number_total 7109
_reflns_threshold_expression >I>2\s(I)
_cod_data_source_file om700346v-file004.cif
_cod_data_source_block 06mz316m
_cod_depositor_comments
;
The following automatic conversions were performed:

'_symmetry_cell_setting' value 'Tetragonal' changed to 'tetragonal'
according to /home/saulius/struct/CIF-dictionaries/cif_core.dic
dictionary named 'cif_core.dic' version 2.4.1 from 2010-06-29.

Automatic conversion script
Id: cif_fix_values 1715 2011-07-08 13:25:40Z adriana 
;
_cod_original_sg_symbol_H-M I-4
_cod_database_code 4073469

loop_
_symmetry_equiv_pos_as_xyz
'x, y, z'
'-x, -y, z'
'y, -x, -z'
'-y, x, -z'
'x+1/2, y+1/2, z+1/2'
'-x+1/2, -y+1/2, z+1/2'
'y+1/2, -x+1/2, -z+1/2'
'-y+1/2, x+1/2, -z+1/2'

loop_
_atom_site_label
_atom_site_type_symbol
_atom_site_fract_x
_atom_site_fract_y
_atom_site_fract_z
_atom_site_U_iso_or_equiv
_atom_site_adp_type
_atom_site_occupancy
_atom_site_symmetry_multiplicity
_atom_site_calc_flag
_atom_site_refinement_flags
_atom_site_disorder_assembly
_atom_site_disorder_group
Au1 Au 0.811201(11) 0.128095(11) 0.07652(3) 0.02881(9) Uani 1 1 d . A .
C1 C 0.7472(3) 0.0814(3) 0.1448(9) 0.0300(15) Uani 1 1 d . . .
C2 C 0.7191(3) 0.0512(3) 0.0438(8) 0.0320(17) Uani 1 1 d . . .
H2 H 0.7312 0.0519 -0.0539 0.038 Uiso 1 1 calc R . .
C3 C 0.6743(3) 0.0200(3) 0.0765(11) 0.0336(15) Uani 1 1 d . . .
H3 H 0.6579 -0.0012 0.0031 0.040 Uiso 1 1 calc R . .
C4 C 0.6538(3) 0.0198(3) 0.2145(9) 0.0294(16) Uani 1 1 d . . .
C5 C 0.6072(3) -0.0101(3) 0.2582(10) 0.0331(17) Uani 1 1 d . . .
H5 H 0.5909 -0.0333 0.1894 0.040 Uiso 1 1 calc R . .
C6 C 0.5853(3) -0.0069(3) 0.3932(10) 0.0363(18) Uani 1 1 d . . .
H6 H 0.5541 -0.0271 0.4167 0.044 Uiso 1 1 calc R . .
C7 C 0.6096(3) 0.0271(3) 0.4993(9) 0.0304(16) Uani 1 1 d . . .
C8 C 0.5849(4) 0.0339(4) 0.6362(10) 0.0377(19) Uani 1 1 d . . .
H8 H 0.5520 0.0162 0.6565 0.045 Uiso 1 1 calc R . .
C9 C 0.6085(4) 0.0666(4) 0.7421(10) 0.042(2) Uani 1 1 d . . .
H9 H 0.5925 0.0701 0.8351 0.050 Uiso 1 1 calc R . .
C10 C 0.6554(4) 0.0938(4) 0.7100(10) 0.0372(18) Uani 1 1 d . . .
H10 H 0.6711 0.1163 0.7816 0.045 Uiso 1 1 calc R . .
C11 C 0.6808(3) 0.0888(3) 0.5722(9) 0.0303(14) Uani 1 1 d . . .
C12 C 0.7292(4) 0.1157(4) 0.5377(9) 0.0361(18) Uani 1 1 d . . .
H12 H 0.7466 0.1364 0.6104 0.043 Uiso 1 1 calc R . .
C13 C 0.7513(3) 0.1126(3) 0.4028(8) 0.0301(15) Uani 1 1 d . . .
H13 H 0.7838 0.1313 0.3840 0.036 Uiso 1 1 calc R . .
C14 C 0.7268(3) 0.0815(3) 0.2864(8) 0.0250(14) Uani 1 1 d . . .
C15 C 0.6794(3) 0.0522(3) 0.3252(8) 0.0237(13) Uani 1 1 d . . .
C16 C 0.6573(3) 0.0557(3) 0.4652(9) 0.0289(15) Uani 1 1 d . . .
C17 C 0.9241(3) 0.2129(3) 0.1046(7) 0.0254(14) Uani 1 1 d . A .
H17 H 0.9529 0.2313 0.0476 0.030 Uiso 1 1 calc R . .
C18 C 0.9509(4) 0.1711(4) 0.2039(10) 0.0367(18) Uani 1 1 d . . .
H18A H 0.9718 0.1455 0.1444 0.044 Uiso 1 1 calc R . .
H18B H 0.9230 0.1507 0.2569 0.044 Uiso 1 1 calc R . .
C19 C 0.9890(4) 0.1996(5) 0.3151(10) 0.050(3) Uani 1 1 d . . .
H19A H 1.0056 0.1724 0.3794 0.059 Uiso 1 1 calc R . .
H19B H 1.0181 0.2182 0.2621 0.059 Uiso 1 1 calc R . .
C20 C 0.9584(4) 0.2394(4) 0.4048(9) 0.042(2) Uani 1 1 d . . .
H20A H 0.9829 0.2565 0.4756 0.051 Uiso 1 1 calc R . .
H20B H 0.9299 0.2206 0.4597 0.051 Uiso 1 1 calc R . .
C21 C 0.9333(4) 0.2824(4) 0.3092(10) 0.041(2) Uani 1 1 d . . .
H21A H 0.9618 0.3025 0.2578 0.049 Uiso 1 1 calc R . .
H21B H 0.9129 0.3080 0.3701 0.049 Uiso 1 1 calc R . .
C22 C 0.8948(3) 0.2558(3) 0.1964(8) 0.0313(16) Uani 1 1 d . . .
H22A H 0.8643 0.2389 0.2481 0.038 Uiso 1 1 calc R . .
H22B H 0.8801 0.2838 0.1314 0.038 Uiso 1 1 calc R . .
C23 C 0.8494(3) 0.2338(3) -0.1352(8) 0.0232(13) Uani 1 1 d . A .
H23 H 0.8321 0.2595 -0.0662 0.028 Uiso 1 1 calc R . .
C24 C 0.8905(3) 0.2666(3) -0.2245(8) 0.0266(14) Uani 1 1 d . . .
H24A H 0.9092 0.2426 -0.2935 0.032 Uiso 1 1 calc R . .
H24B H 0.9178 0.2820 -0.1582 0.032 Uiso 1 1 calc R . .
C25 C 0.8628(4) 0.3127(3) -0.3098(9) 0.0341(18) Uani 1 1 d . . .
H25A H 0.8474 0.3389 -0.2407 0.041 Uiso 1 1 calc R . .
H25B H 0.8898 0.3316 -0.3700 0.041 Uiso 1 1 calc R . .
C26 C 0.8190(3) 0.2908(3) -0.4060(9) 0.0320(16) Uani 1 1 d . . .
H26A H 0.8352 0.2678 -0.4819 0.038 Uiso 1 1 calc R . .
H26B H 0.8006 0.3210 -0.4549 0.038 Uiso 1 1 calc R . .
C27 C 0.7782(3) 0.2583(4) -0.3206(10) 0.0347(17) Uani 1 1 d . . .
H27A H 0.7515 0.2429 -0.3885 0.042 Uiso 1 1 calc R . .
H27B H 0.7589 0.2823 -0.2528 0.042 Uiso 1 1 calc R . .
C28 C 0.8044(3) 0.2127(3) -0.2344(10) 0.0346(17) Uani 1 1 d . . .
H28A H 0.8195 0.1860 -0.3027 0.042 Uiso 1 1 calc R . .
H28B H 0.7769 0.1944 -0.1747 0.042 Uiso 1 1 calc R . .
C29A C 0.9196(11) 0.1418(8) -0.159(3) 0.028(5) Uani 0.476(16) 1 d PDU A 1
H29A H 0.9007 0.1469 -0.2537 0.034 Uiso 0.476(16) 1 calc PR A 1
C30A C 0.9210(7) 0.0811(5) -0.1348(18) 0.031(4) Uani 0.476(16) 1 d PDU A 1
H30A H 0.9401 0.0737 -0.0429 0.037 Uiso 0.476(16) 1 calc PR A 1
H30B H 0.8837 0.0680 -0.1237 0.037 Uiso 0.476(16) 1 calc PR A 1
C31A C 0.9480(7) 0.0496(8) -0.257(2) 0.037(5) Uani 0.476(16) 1 d PDU A 1
H31A H 0.9496 0.0111 -0.2310 0.045 Uiso 0.476(16) 1 calc PR A 1
H31B H 0.9269 0.0533 -0.3474 0.045 Uiso 0.476(16) 1 calc PR A 1
C32A C 1.0046(7) 0.0713(6) -0.280(2) 0.033(4) Uani 0.476(16) 1 d PDU A 1
H32A H 1.0213 0.0522 -0.3624 0.040 Uiso 0.476(16) 1 calc PR A 1
H32B H 1.0263 0.0638 -0.1923 0.040 Uiso 0.476(16) 1 calc PR A 1
C33A C 1.0058(7) 0.1315(6) -0.310(2) 0.032(4) Uani 0.476(16) 1 d PDU A 1
H33A H 0.9875 0.1392 -0.4035 0.039 Uiso 0.476(16) 1 calc PR A 1
H33B H 1.0434 0.1440 -0.3181 0.039 Uiso 0.476(16) 1 calc PR A 1
C34A C 0.9772(15) 0.1612(18) -0.186(6) 0.032(2) Uani 0.476(16) 1 d PDU A 1
H34A H 0.9983 0.1564 -0.0957 0.038 Uiso 0.476(16) 1 calc PR A 1
H34B H 0.9765 0.2000 -0.2083 0.038 Uiso 0.476(16) 1 calc PR A 1
C29B C 0.9240(8) 0.1336(8) -0.125(2) 0.028(5) Uani 0.524(16) 1 d PDU A 2
H29B H 0.9348 0.1055 -0.0536 0.033 Uiso 0.524(16) 1 calc PR A 2
C30B C 0.8923(6) 0.1043(8) -0.240(2) 0.047(5) Uani 0.524(16) 1 d PDU A 2
H30C H 0.8819 0.1294 -0.3182 0.057 Uiso 0.524(16) 1 calc PR A 2
H30D H 0.8593 0.0890 -0.1969 0.057 Uiso 0.524(16) 1 calc PR A 2
C31B C 0.9275(7) 0.0599(8) -0.300(3) 0.044(5) Uani 0.524(16) 1 d PDU A 2
H31C H 0.9334 0.0326 -0.2236 0.053 Uiso 0.524(16) 1 calc PR A 2
H31D H 0.9087 0.0424 -0.3817 0.053 Uiso 0.524(16) 1 calc PR A 2
C32B C 0.9809(5) 0.0803(6) -0.3517(16) 0.031(3) Uani 0.524(16) 1 d PDU A 2
H32C H 0.9751 0.1025 -0.4394 0.037 Uiso 0.524(16) 1 calc PR A 2
H32D H 1.0033 0.0492 -0.3803 0.037 Uiso 0.524(16) 1 calc PR A 2
C33B C 1.0113(6) 0.1132(7) -0.241(2) 0.040(4) Uani 0.524(16) 1 d PDU A 2
H33C H 1.0433 0.1293 -0.2876 0.048 Uiso 0.524(16) 1 calc PR A 2
H33D H 1.0236 0.0896 -0.1615 0.048 Uiso 0.524(16) 1 calc PR A 2
C34B C 0.9760(13) 0.1573(15) -0.180(6) 0.032(2) Uani 0.524(16) 1 d PDU A 2
H34C H 0.9949 0.1756 -0.0993 0.038 Uiso 0.524(16) 1 calc PR A 2
H34D H 0.9684 0.1842 -0.2563 0.038 Uiso 0.524(16) 1 calc PR A 2
P1 P 0.87877(7) 0.17975(7) -0.0237(2) 0.0238(3) Uani 1 1 d D . .

loop_
_atom_site_aniso_label
_atom_site_aniso_U_11
_atom_site_aniso_U_22
_atom_site_aniso_U_33
_atom_site_aniso_U_23
_atom_site_aniso_U_13
_atom_site_aniso_U_12
Au1 0.02650(14) 0.02833(15) 0.03158(13) 0.00397(11) 0.00414(11) 0.00196(11)
C1 0.026(3) 0.026(3) 0.037(4) 0.006(3) 0.009(3) 0.004(3)
C2 0.032(4) 0.037(4) 0.027(4) 0.003(3) 0.009(3) 0.006(3)
C3 0.035(4) 0.028(3) 0.038(4) -0.005(4) -0.006(4) 0.000(3)
C4 0.027(3) 0.027(3) 0.034(4) -0.010(3) -0.011(3) 0.006(3)
C5 0.028(4) 0.031(4) 0.041(5) -0.001(3) -0.009(3) -0.003(3)
C6 0.031(4) 0.033(4) 0.044(5) 0.006(3) -0.007(3) -0.004(3)
C7 0.016(3) 0.033(4) 0.041(4) 0.007(3) 0.008(3) -0.002(3)
C8 0.039(4) 0.035(4) 0.040(4) 0.010(4) 0.013(4) -0.002(3)
C9 0.049(5) 0.051(5) 0.026(4) 0.004(4) 0.010(4) 0.004(4)
C10 0.047(5) 0.036(4) 0.028(4) -0.002(3) 0.003(4) -0.002(4)
C11 0.038(4) 0.031(3) 0.022(3) 0.006(3) -0.003(3) 0.005(3)
C12 0.040(4) 0.038(4) 0.031(4) 0.001(3) -0.009(3) 0.001(3)
C13 0.035(4) 0.028(3) 0.027(4) 0.001(3) -0.007(3) -0.008(3)
C14 0.031(4) 0.021(3) 0.023(3) 0.005(3) -0.004(3) 0.001(3)
C15 0.025(3) 0.021(3) 0.025(3) -0.002(3) -0.007(3) 0.002(3)
C16 0.026(3) 0.025(3) 0.035(4) 0.005(3) -0.001(3) -0.002(3)
C17 0.028(3) 0.030(3) 0.018(3) -0.003(3) 0.000(2) -0.003(3)
C18 0.038(4) 0.042(5) 0.030(4) 0.005(3) -0.006(3) 0.008(4)
C19 0.035(4) 0.086(8) 0.027(4) 0.024(5) -0.004(3) 0.000(5)
C20 0.051(5) 0.057(5) 0.018(4) 0.005(4) 0.003(3) -0.022(4)
C21 0.046(5) 0.048(5) 0.029(4) -0.006(4) 0.002(4) -0.008(4)
C22 0.038(4) 0.032(4) 0.024(4) -0.003(3) 0.001(3) 0.000(3)
C23 0.023(3) 0.025(3) 0.022(3) 0.001(3) 0.001(3) 0.005(3)
C24 0.026(3) 0.029(3) 0.025(3) 0.003(3) -0.004(3) 0.001(3)
C25 0.038(4) 0.030(4) 0.034(4) 0.004(3) -0.004(3) 0.002(3)
C26 0.032(4) 0.036(4) 0.027(4) 0.005(3) -0.010(3) 0.003(3)
C27 0.031(4) 0.038(4) 0.035(4) -0.003(3) -0.009(3) 0.005(3)
C28 0.027(4) 0.034(4) 0.043(5) 0.000(4) -0.002(3) 0.003(3)
C29A 0.025(7) 0.017(7) 0.042(12) 0.003(8) 0.013(8) 0.011(6)
C30A 0.038(8) 0.025(6) 0.029(7) 0.010(6) 0.019(6) 0.005(6)
C31A 0.041(10) 0.024(7) 0.047(11) -0.006(7) 0.025(9) 0.006(7)
C32A 0.033(8) 0.035(7) 0.031(9) 0.004(7) 0.018(7) 0.013(6)
C33A 0.031(8) 0.034(7) 0.031(8) 0.000(7) 0.009(6) 0.001(6)
C34A 0.030(4) 0.033(5) 0.032(5) -0.003(5) 0.007(3) 0.002(3)
C29B 0.020(7) 0.020(8) 0.043(11) -0.006(7) 0.000(6) 0.000(6)
C30B 0.026(6) 0.054(10) 0.063(11) -0.035(9) -0.002(7) 0.011(6)
C31B 0.038(8) 0.035(9) 0.058(12) -0.019(8) 0.013(8) 0.003(6)
C32B 0.033(7) 0.038(7) 0.022(7) 0.003(5) 0.009(6) 0.015(6)
C33B 0.026(6) 0.036(8) 0.057(11) -0.008(8) 0.009(7) 0.004(6)
C34B 0.030(4) 0.033(5) 0.032(5) -0.003(5) 0.007(3) 0.002(3)
P1 0.0231(8) 0.0237(8) 0.0246(8) -0.0014(7) 0.0010(7) 0.0028(7)

loop_
_atom_type_symbol
_atom_type_description
_atom_type_scat_dispersion_real
_atom_type_scat_dispersion_imag
_atom_type_scat_source
C C 0.0033 0.0016 'International Tables Vol C Tables 4.2.6.8 and 6.1.1.4'
H H 0.0000 0.0000 'International Tables Vol C Tables 4.2.6.8 and 6.1.1.4'
P P 0.1023 0.0942 'International Tables Vol C Tables 4.2.6.8 and 6.1.1.4'
Au Au -2.0133 8.8022 'International Tables Vol C Tables 4.2.6.8 and 6.1.1.4'

loop_
_geom_angle_atom_site_label_1
_geom_angle_atom_site_label_2
_geom_angle_atom_site_label_3
_geom_angle
C1 Au1 P1 174.0(2)
C2 C1 C14 116.4(7)
C2 C1 Au1 119.3(6)
C14 C1 Au1 124.1(6)
C1 C2 C3 124.2(7)
C1 C2 H2 117.9
C3 C2 H2 117.9
C4 C3 C2 120.1(8)
C4 C3 H3 120.0
C2 C3 H3 120.0
C3 C4 C5 124.3(7)
C3 C4 C15 119.1(7)
C5 C4 C15 116.6(8)
C6 C5 C4 123.4(8)
C6 C5 H5 118.3
C4 C5 H5 118.3
C5 C6 C7 119.3(7)
C5 C6 H6 120.3
C7 C6 H6 120.3
C8 C7 C16 120.1(8)
C8 C7 C6 119.8(7)
C16 C7 C6 120.0(7)
C9 C8 C7 120.5(8)
C9 C8 H8 119.7
C7 C8 H8 119.7
C10 C9 C8 119.4(8)
C10 C9 H9 120.3
C8 C9 H9 120.3
C9 C10 C11 121.6(8)
C9 C10 H10 119.2
C11 C10 H10 119.2
C16 C11 C12 118.3(8)
C16 C11 C10 119.2(7)
C12 C11 C10 122.5(8)
C13 C12 C11 121.5(8)
C13 C12 H12 119.2
C11 C12 H12 119.2
C12 C13 C14 122.2(7)
C12 C13 H13 118.9
C14 C13 H13 118.9
C1 C14 C15 121.9(7)
C1 C14 C13 122.4(7)
C15 C14 C13 115.6(6)
C16 C15 C14 121.3(6)
C16 C15 C4 120.5(7)
C14 C15 C4 118.1(7)
C15 C16 C11 120.9(7)
C15 C16 C7 120.0(7)
C11 C16 C7 119.1(8)
C18 C17 C22 110.4(6)
C18 C17 P1 110.2(5)
C22 C17 P1 111.9(5)
C18 C17 H17 108.1
C22 C17 H17 108.1
P1 C17 H17 108.1
C17 C18 C19 110.2(7)
C17 C18 H18A 109.6
C19 C18 H18A 109.6
C17 C18 H18B 109.6
C19 C18 H18B 109.6
H18A C18 H18B 108.1
C20 C19 C18 110.6(7)
C20 C19 H19A 109.5
C18 C19 H19A 109.5
C20 C19 H19B 109.5
C18 C19 H19B 109.5
H19A C19 H19B 108.1
C19 C20 C21 110.8(7)
C19 C20 H20A 109.5
C21 C20 H20A 109.5
C19 C20 H20B 109.5
C21 C20 H20B 109.5
H20A C20 H20B 108.1
C20 C21 C22 109.9(7)
C20 C21 H21A 109.7
C22 C21 H21A 109.7
C20 C21 H21B 109.7
C22 C21 H21B 109.7
H21A C21 H21B 108.2
C17 C22 C21 111.5(7)
C17 C22 H22A 109.3
C21 C22 H22A 109.3
C17 C22 H22B 109.3
C21 C22 H22B 109.3
H22A C22 H22B 108.0
C28 C23 C24 110.3(6)
C28 C23 P1 111.7(5)
C24 C23 P1 114.8(5)
C28 C23 H23 106.5
C24 C23 H23 106.5
P1 C23 H23 106.5
C23 C24 C25 111.4(6)
C23 C24 H24A 109.3
C25 C24 H24A 109.3
C23 C24 H24B 109.3
C25 C24 H24B 109.3
H24A C24 H24B 108.0
C26 C25 C24 110.7(7)
C26 C25 H25A 109.5
C24 C25 H25A 109.5
C26 C25 H25B 109.5
C24 C25 H25B 109.5
H25A C25 H25B 108.1
C25 C26 C27 111.9(7)
C25 C26 H26A 109.2
C27 C26 H26A 109.2
C25 C26 H26B 109.2
C27 C26 H26B 109.2
H26A C26 H26B 107.9
C26 C27 C28 112.2(7)
C26 C27 H27A 109.2
C28 C27 H27A 109.2
C26 C27 H27B 109.2
C28 C27 H27B 109.2
H27A C27 H27B 107.9
C27 C28 C23 111.4(7)
C27 C28 H28A 109.3
C23 C28 H28A 109.3
C27 C28 H28B 109.3
C23 C28 H28B 109.3
H28A C28 H28B 108.0
C30A C29A C34A 108(2)
C30A C29A P1 114.5(13)
C34A C29A P1 117.3(14)
C30A C29A H29A 105.2
C34A C29A H29A 105.2
P1 C29A H29A 105.2
C31A C30A C29A 114.3(13)
C31A C30A H30A 108.7
C29A C30A H30A 108.7
C31A C30A H30B 108.7
C29A C30A H30B 108.7
H30A C30A H30B 107.6
C32A C31A C30A 109.1(15)
C32A C31A H31A 109.9
C30A C31A H31A 109.9
C32A C31A H31B 109.9
C30A C31A H31B 109.9
H31A C31A H31B 108.3
C31A C32A C33A 113.1(14)
C31A C32A H32A 109.0
C33A C32A H32A 109.0
C31A C32A H32B 109.0
C33A C32A H32B 109.0
H32A C32A H32B 107.8
C32A C33A C34A 109(2)
C32A C33A H33A 109.9
C34A C33A H33A 109.9
C32A C33A H33B 109.9
C34A C33A H33B 109.9
H33A C33A H33B 108.3
C29A C34A C33A 114(2)
C29A C34A H34A 108.8
C33A C34A H34A 108.8
C29A C34A H34B 108.8
C33A C34A H34B 108.8
H34A C34A H34B 107.7
C30B C29B C34B 114(2)
C30B C29B P1 109.6(12)
C34B C29B P1 116.5(12)
C30B C29B H29B 105.3
C34B C29B H29B 105.3
P1 C29B H29B 105.3
C29B C30B C31B 107.9(13)
C29B C30B H30C 110.1
C31B C30B H30C 110.1
C29B C30B H30D 110.1
C31B C30B H30D 110.1
H30C C30B H30D 108.4
C32B C31B C30B 112.4(15)
C32B C31B H31C 109.1
C30B C31B H31C 109.1
C32B C31B H31D 109.1
C30B C31B H31D 109.1
H31C C31B H31D 107.8
C31B C32B C33B 114.4(14)
C31B C32B H32C 108.7
C33B C32B H32C 108.7
C31B C32B H32D 108.7
C33B C32B H32D 108.7
H32C C32B H32D 107.6
C32B C33B C34B 111(2)
C32B C33B H33C 109.5
C34B C33B H33C 109.5
C32B C33B H33D 109.5
C34B C33B H33D 109.5
H33C C33B H33D 108.1
C29B C34B C33B 110(2)
C29B C34B H34C 109.7
C33B C34B H34C 109.7
C29B C34B H34D 109.7
C33B C34B H34D 109.7
H34C C34B H34D 108.2
C17 P1 C23 105.9(3)
C17 P1 C29B 103.3(7)
C23 P1 C29B 114.2(8)
C17 P1 C29A 108.8(10)
C23 P1 C29A 102.3(8)
C17 P1 Au1 116.3(2)
C23 P1 Au1 109.9(2)
C29B P1 Au1 107.3(7)
C29A P1 Au1 112.5(7)

loop_
_geom_bond_atom_site_label_1
_geom_bond_atom_site_label_2
_geom_bond_distance
Au1 C1 2.073(8)
Au1 P1 2.3115(19)
C1 C2 1.386(12)
C1 C14 1.400(11)
C2 C3 1.394(11)
C2 H2 0.9500
C3 C4 1.370(13)
C3 H3 0.9500
C4 C5 1.438(12)
C4 C15 1.449(10)
C5 C6 1.360(13)
C5 H5 0.9500
C6 C7 1.430(12)
C6 H6 0.9500
C7 C8 1.413(12)
C7 C16 1.420(10)
C8 C9 1.401(14)
C8 H8 0.9500
C9 C10 1.382(13)
C9 H9 0.9500
C10 C11 1.425(12)
C10 H10 0.9500
C11 C16 1.413(11)
C11 C12 1.414(12)
C12 C13 1.362(12)
C12 H12 0.9500
C13 C14 1.456(10)
C13 H13 0.9500
C14 C15 1.435(10)
C15 C16 1.406(11)
C17 C18 1.539(11)
C17 C22 1.546(11)
C17 P1 1.832(7)
C17 H17 1.0000
C18 C19 1.566(13)
C18 H18A 0.9900
C18 H18B 0.9900
C19 C20 1.500(15)
C19 H19A 0.9900
C19 H19B 0.9900
C20 C21 1.522(14)
C20 H20A 0.9900
C20 H20B 0.9900
C21 C22 1.561(12)
C21 H21A 0.9900
C21 H21B 0.9900
C22 H22A 0.9900
C22 H22B 0.9900
C23 C28 1.539(11)
C23 C24 1.549(10)
C23 P1 1.845(7)
C23 H23 1.0000
C24 C25 1.553(11)
C24 H24A 0.9900
C24 H24B 0.9900
C25 C26 1.508(11)
C25 H25A 0.9900
C25 H25B 0.9900
C26 C27 1.521(12)
C26 H26A 0.9900
C26 H26B 0.9900
C27 C28 1.533(12)
C27 H27A 0.9900
C27 H27B 0.9900
C28 H28A 0.9900
C28 H28B 0.9900
C29A C30A 1.529(17)
C29A C34A 1.534(18)
C29A P1 1.867(14)
C29A H29A 1.0000
C30A C31A 1.527(15)
C30A H30A 0.9900
C30A H30B 0.9900
C31A C32A 1.526(16)
C31A H31A 0.9900
C31A H31B 0.9900
C32A C33A 1.527(16)
C32A H32A 0.9900
C32A H32B 0.9900
C33A C34A 1.539(19)
C33A H33A 0.9900
C33A H33B 0.9900
C34A H34A 0.9900
C34A H34B 0.9900
C29B C30B 1.505(17)
C29B C34B 1.511(17)
C29B P1 1.862(13)
C29B H29B 1.0000
C30B C31B 1.517(15)
C30B H30C 0.9900
C30B H30D 0.9900
C31B C32B 1.501(15)
C31B H31C 0.9900
C31B H31D 0.9900
C32B C33B 1.511(15)
C32B H32C 0.9900
C32B H32D 0.9900
C33B C34B 1.518(18)
C33B H33C 0.9900
C33B H33D 0.9900
C34B H34C 0.9900
C34B H34D 0.9900

loop_
_geom_torsion_atom_site_label_1
_geom_torsion_atom_site_label_2
_geom_torsion_atom_site_label_3
_geom_torsion_atom_site_label_4
_geom_torsion
C14 C1 C2 C3 -2.9(12)
Au1 C1 C2 C3 -177.5(6)
C1 C2 C3 C4 3.2(12)
C2 C3 C4 C5 178.8(7)
C2 C3 C4 C15 -0.3(11)
C3 C4 C5 C6 -175.4(8)
C15 C4 C5 C6 3.7(12)
C4 C5 C6 C7 -0.9(13)
C5 C6 C7 C8 175.2(8)
C5 C6 C7 C16 -2.4(12)
C16 C7 C8 C9 -3.3(12)
C6 C7 C8 C9 179.2(8)
C7 C8 C9 C10 2.2(14)
C8 C9 C10 C11 -0.9(14)
C9 C10 C11 C16 0.6(13)
C9 C10 C11 C12 -179.2(8)
C16 C11 C12 C13 3.7(12)
C10 C11 C12 C13 -176.5(8)
C11 C12 C13 C14 -0.1(12)
C2 C1 C14 C15 -0.1(11)
Au1 C1 C14 C15 174.2(5)
C2 C1 C14 C13 -178.3(7)
Au1 C1 C14 C13 -4.0(10)
C12 C13 C14 C1 175.2(8)
C12 C13 C14 C15 -3.1(11)
C1 C14 C15 C16 -175.5(7)
C13 C14 C15 C16 2.8(10)
C1 C14 C15 C4 2.7(10)
C13 C14 C15 C4 -179.0(6)
C3 C4 C15 C16 175.7(7)
C5 C4 C15 C16 -3.4(10)
C3 C4 C15 C14 -2.5(10)
C5 C4 C15 C14 178.4(6)
C14 C15 C16 C11 0.7(11)
C4 C15 C16 C11 -177.5(7)
C14 C15 C16 C7 178.5(7)
C4 C15 C16 C7 0.4(11)
C12 C11 C16 C15 -4.0(11)
C10 C11 C16 C15 176.3(7)
C12 C11 C16 C7 178.1(7)
C10 C11 C16 C7 -1.6(11)
C8 C7 C16 C15 -175.0(7)
C6 C7 C16 C15 2.6(12)
C8 C7 C16 C11 2.9(11)
C6 C7 C16 C11 -179.5(7)
C22 C17 C18 C19 -55.0(9)
P1 C17 C18 C19 -179.1(6)
C17 C18 C19 C20 58.2(9)
C18 C19 C20 C21 -60.2(10)
C19 C20 C21 C22 58.7(10)
C18 C17 C22 C21 54.8(9)
P1 C17 C22 C21 177.9(6)
C20 C21 C22 C17 -56.0(9)
C28 C23 C24 C25 55.2(8)
P1 C23 C24 C25 -177.6(5)
C23 C24 C25 C26 -56.0(9)
C24 C25 C26 C27 55.6(9)
C25 C26 C27 C28 -55.5(10)
C26 C27 C28 C23 54.6(9)
C24 C23 C28 C27 -54.2(9)
P1 C23 C28 C27 176.9(6)
C34A C29A C30A C31A -55(3)
P1 C29A C30A C31A 172.1(17)
C29A C30A C31A C32A 56(3)
C30A C31A C32A C33A -56(2)
C31A C32A C33A C34A 56(3)
C30A C29A C34A C33A 55(5)
P1 C29A C34A C33A -174(3)
C32A C33A C34A C29A -56(5)
C34B C29B C30B C31B 58(3)
P1 C29B C30B C31B -169.3(15)
C29B C30B C31B C32B -54(3)
C30B C31B C32B C33B 53(2)
C31B C32B C33B C34B -51(3)
C30B C29B C34B C33B -59(5)
P1 C29B C34B C33B 172(2)
C32B C33B C34B C29B 52(4)
C18 C17 P1 C23 179.9(5)
C22 C17 P1 C23 56.7(6)
C18 C17 P1 C29B -59.7(10)
C22 C17 P1 C29B 177.1(9)
C18 C17 P1 C29A -70.6(9)
C22 C17 P1 C29A 166.1(9)
C18 C17 P1 Au1 57.6(6)
C22 C17 P1 Au1 -65.6(6)
C28 C23 P1 C17 -172.2(5)
C24 C23 P1 C17 61.3(6)
C28 C23 P1 C29B 74.8(9)
C24 C23 P1 C29B -51.7(9)
C28 C23 P1 C29A 73.9(11)
C24 C23 P1 C29A -52.7(11)
C28 C23 P1 Au1 -45.8(6)
C24 C23 P1 Au1 -172.3(5)
C30B C29B P1 C17 -178.2(15)
C34B C29B P1 C17 -47(3)
C30B C29B P1 C23 -63.6(18)
C34B C29B P1 C23 67(3)
C30B C29B P1 C29A -59(6)
C34B C29B P1 C29A 72(8)
C30B C29B P1 Au1 58.4(18)
C34B C29B P1 Au1 -171(3)
C30A C29A P1 C17 103.8(19)
C34A C29A P1 C17 -25(3)
C30A C29A P1 C23 -144.4(18)
C34A C29A P1 C23 87(3)
C30A C29A P1 C29B 40(6)
C34A C29A P1 C29B -89(8)
C30A C29A P1 Au1 -27(2)
C34A C29A P1 Au1 -155(3)
